data_4132587
loop_
_publ_author_name
'Wei, Zhenhong'
'Liao, Wei-Qiang'
'Tang, Yuan-Yuan'
'Li, Peng-Fei'
'Shi, Ping-Ping'
'Cai, Hu'
'Xiong, Ren-Gen'

_publ_section_title
;
 Discovery of an Antiperovskite Ferroelectric in
 [(CH<sub>3</sub>)<sub>3</sub>NH]<sub>3</sub>(MnBr<sub>3</sub>)(MnBr<sub>4</sub>).
;
_journal_issue 26
_journal_name_full 'Journal of the American Chemical Society'
_journal_page_first 8110
_journal_page_last 8113
_journal_paper_doi 10.1021/jacs.8b05037
_journal_volume 140
_journal_year 2018
_chemical_formula_moiety '3(C3 H10 N),Br3 Mn, Br4 Mn'
_chemical_formula_sum 'C9 H30 Br7 Mn2 N3'
_chemical_formula_weight 849.61
_space_group_crystal_system hexagonal
_space_group_IT_number 186
_space_group_name_Hall 'P 6c -2c'
_space_group_name_H-M_alt 'P 63 m c'
_atom_sites_solution_hydrogens difmap
_audit_creation_method SHELXL-2014/7
_cell_angle_alpha 90
_cell_angle_beta 90
_cell_angle_gamma 120
_cell_formula_units_Z 2
_cell_length_a 14.8607(4)
_cell_length_b 14.8607(4)
_cell_length_c 6.7012(3)
_cell_measurement_reflns_used 5153
_cell_measurement_temperature 293(2)
_cell_measurement_theta_max 27.4700
_cell_measurement_theta_min 1.7529
_cell_volume 1281.63(8)
_computing_structure_refinement 'SHELXL-2014/7 (Sheldrick, 2014)'
_diffrn_ambient_temperature 293(2)
_diffrn_measured_fraction_theta_full 0.998
_diffrn_measured_fraction_theta_max 0.905
_diffrn_measurement_device_type 'Rigaku saturn 724'
_diffrn_radiation_type MoK\a
_diffrn_radiation_wavelength 0.71073
_diffrn_reflns_av_R_equivalents 0.0590
_diffrn_reflns_av_unetI/netI 0.0468
_diffrn_reflns_Laue_measured_fraction_full 0.998
_diffrn_reflns_Laue_measured_fraction_max 0.905
_diffrn_reflns_limit_h_max 20
_diffrn_reflns_limit_h_min -21
_diffrn_reflns_limit_k_max 20
_diffrn_reflns_limit_k_min -21
_diffrn_reflns_limit_l_max 7
_diffrn_reflns_limit_l_min -9
_diffrn_reflns_number 6677
_diffrn_reflns_point_group_measured_fraction_full 0.999
_diffrn_reflns_point_group_measured_fraction_max 0.903
_diffrn_reflns_theta_full 25.242
_diffrn_reflns_theta_max 31.604
_diffrn_reflns_theta_min 2.741
_exptl_absorpt_coefficient_mu 11.894
_exptl_absorpt_correction_T_max 0.073
_exptl_absorpt_correction_T_min 0.050
_exptl_absorpt_correction_type multi-scan
_exptl_crystal_colour orange-red
_exptl_crystal_density_diffrn 2.202
_exptl_crystal_description needle
_exptl_crystal_F_000 800
_exptl_crystal_size_max 0.28
_exptl_crystal_size_mid 0.24
_exptl_crystal_size_min 0.22
_refine_diff_density_max 1.533
_refine_diff_density_min -0.671
_refine_diff_density_rms 0.131
_refine_ls_abs_structure_details
;
 Refined as an inversion twin.
;
_refine_ls_abs_structure_Flack -0.02(4)
_refine_ls_extinction_coef 0.0164(9)
_refine_ls_extinction_expression Fc^*^=kFc[1+0.001xFc^2^\l^3^/sin(2\q)]^-1/4^
_refine_ls_extinction_method 'SHELXL-2014/7 (Sheldrick 2014'
_refine_ls_goodness_of_fit_ref 1.012
_refine_ls_hydrogen_treatment constr
_refine_ls_matrix_type full
_refine_ls_number_parameters 45
_refine_ls_number_reflns 1281
_refine_ls_number_restraints 1
_refine_ls_restrained_S_all 1.012
_refine_ls_R_factor_all 0.0490
_refine_ls_R_factor_gt 0.0357
_refine_ls_shift/su_max 0.000
_refine_ls_shift/su_mean 0.000
_refine_ls_structure_factor_coef Fsqd
_refine_ls_weighting_details 'w=1/[\s^2^(Fo^2^)+(0.0228P)^2^+2.4308P] where P=(Fo^2^+2Fc^2^)/3'
_refine_ls_weighting_scheme calc
_refine_ls_wR_factor_gt 0.0682
_refine_ls_wR_factor_ref 0.0706
_reflns_Friedel_coverage 0.854
_reflns_Friedel_fraction_full 1.000
_reflns_Friedel_fraction_max 0.901
_reflns_number_gt 1048
_reflns_number_total 1281
_reflns_threshold_expression 'I > 2\s(I)'
_cod_data_source_file ja8b05037_si_005.cif
_cod_data_source_block P63mc
_cod_depositor_comments
;
The following automatic conversions were performed:

data item '_exptl_absorpt_correction_type' value 'Multi-scan' was
changed to 'multi-scan' in accordance with the
/home/saulius/struct/COD-crude-data/automatic-downloads/DataCite-retrospective/ACS/depositions/lib/dictionaries/cif_core.dic
dictionary named 'cif_core.dic' version 2.4.2 last updated on
2011-04-26.

Automatic conversion script
Id: cif_fix_values 6909 2019-04-08 15:41:33Z antanas 
;
_cod_original_cell_volume 1281.63(9)
_cod_database_code 4132587
_shelx_shelxl_version_number 2014/7
_shelx_space_group_comment
;
The symmetry employed for this shelxl refinement is uniquely defined
by the following loop, which should always be used as a source of
symmetry information in preference to the above space-group names.
They are only intended as comments.
;

loop_
_space_group_symop_operation_xyz
'x, y, z'
'-y, x-y, z'
'-x+y, -x, z'
'-x, -y, z+1/2'
'y, -x+y, z+1/2'
'x-y, x, z+1/2'
'-y, -x, z'
'-x+y, y, z'
'x, x-y, z'
'y, x, z+1/2'
'x-y, -y, z+1/2'
'-x, -x+y, z+1/2'

loop_
_atom_site_label
_atom_site_type_symbol
_atom_site_fract_x
_atom_site_fract_y
_atom_site_fract_z
_atom_site_U_iso_or_equiv
_atom_site_adp_type
_atom_site_occupancy
_atom_site_site_symmetry_order
_atom_site_calc_flag
_atom_site_refinement_flags_posn
_atom_site_refinement_flags_adp
_atom_site_refinement_flags_occupancy
C1 C 0.3486(8) 0.1743(4) 0.6299(17) 0.058(3) Uani 1 2 d S T P
H1A H 0.3635 0.1298 0.5523 0.070 Uiso 1 1 d R U .
H1B H 0.2765 0.1383 0.6668 0.070 Uiso 1 2 d R U P
Mn2 Mn 0.3333 0.6667 0.8453(4) 0.0366(6) Uani 1 6 d S T P
Br2 Br 0.42585(4) 0.85169(8) 0.9573(2) 0.0518(3) Uani 1 2 d S T P
Br1 Br 0.16446(6) 0.08223(3) 0.24997(10) 0.0292(2) Uani 1 2 d S T P
Mn1 Mn 0.0000 0.0000 0.0003(3) 0.0236(4) Uani 1 6 d S T P
Br3 Br 0.3333 0.6667 0.4657(3) 0.0364(4) Uani 1 6 d S T P
N1 N 0.4148(6) 0.2074(3) 0.8101(13) 0.043(2) Uani 1 2 d S T P
H1D H 0.4817 0.2408 0.7707 0.052 Uiso 1 2 d R U P
C2 C 0.3985(7) 0.2815(7) 0.9297(15) 0.068(3) Uani 1 1 d . . .
H2A H 0.4418 0.3007 1.0463 0.082 Uiso 1 1 d R U .
H2B H 0.4161 0.3425 0.8522 0.082 Uiso 1 1 d R U .
H2C H 0.3269 0.2491 0.9694 0.082 Uiso 1 1 d R U .

loop_
_atom_site_aniso_label
_atom_site_aniso_U_11
_atom_site_aniso_U_22
_atom_site_aniso_U_33
_atom_site_aniso_U_23
_atom_site_aniso_U_13
_atom_site_aniso_U_12
C1 0.031(6) 0.064(6) 0.067(9) -0.007(3) -0.014(5) 0.016(3)
Mn2 0.0359(8) 0.0359(8) 0.0379(14) 0.000 0.000 0.0180(4)
Br2 0.0491(5) 0.0359(5) 0.0661(7) -0.0081(6) -0.0041(3) 0.0179(3)
Br1 0.0196(4) 0.0352(3) 0.0276(4) -0.00005(19) -0.0001(4) 0.00978(18)
Mn1 0.0255(6) 0.0255(6) 0.0198(9) 0.000 0.000 0.0127(3)
Br3 0.0351(5) 0.0351(5) 0.0390(8) 0.000 0.000 0.0176(3)
N1 0.023(4) 0.046(4) 0.053(5) -0.0002(17) 0.000(3) 0.0116(19)
C2 0.049(5) 0.061(5) 0.090(7) -0.012(5) 0.010(5) 0.023(4)

loop_
_atom_type_symbol
_atom_type_description
_atom_type_scat_dispersion_real
_atom_type_scat_dispersion_imag
_atom_type_scat_source
C C 0.0033 0.0016 'International Tables Vol C Tables 4.2.6.8 and 6.1.1.4'
H H 0.0000 0.0000 'International Tables Vol C Tables 4.2.6.8 and 6.1.1.4'
N N 0.0061 0.0033 'International Tables Vol C Tables 4.2.6.8 and 6.1.1.4'
Br Br -0.2901 2.4595 'International Tables Vol C Tables 4.2.6.8 and 6.1.1.4'
Mn Mn 0.3368 0.7283 'International Tables Vol C Tables 4.2.6.8 and 6.1.1.4'

loop_
_geom_angle_atom_site_label_1
_geom_angle_atom_site_label_2
_geom_angle_atom_site_label_3
_geom_angle
_geom_angle_site_symmetry_1
_geom_angle_site_symmetry_3
N1 C1 H1A 109.3 . .
N1 C1 H1B 110.3 . .
H1A C1 H1B 109.7 . .
Br2 Mn2 Br2 111.37(7) 3_565 .
Br2 Mn2 Br2 111.37(7) 3_565 2_665
Br2 Mn2 Br2 111.37(6) . 2_665
Br2 Mn2 Br3 107.50(7) 3_565 .
Br2 Mn2 Br3 107.50(7) . .
Br2 Mn2 Br3 107.50(7) 2_665 .
Mn1 Br1 Mn1 76.724(19) . 4
Br1 Mn1 Br1 85.60(6) 2 3
Br1 Mn1 Br1 85.60(6) 2 .
Br1 Mn1 Br1 85.60(6) 3 .
Br1 Mn1 Br1 94.461(14) 2 4_554
Br1 Mn1 Br1 94.461(14) 3 4_554
Br1 Mn1 Br1 179.92(8) . 4_554
Br1 Mn1 Br1 179.92(8) 2 5_554
Br1 Mn1 Br1 94.461(14) 3 5_554
Br1 Mn1 Br1 94.461(14) . 5_554
Br1 Mn1 Br1 85.48(6) 4_554 5_554
Br1 Mn1 Br1 94.461(14) 2 6_554
Br1 Mn1 Br1 179.92(8) 3 6_554
Br1 Mn1 Br1 94.461(14) . 6_554
Br1 Mn1 Br1 85.48(6) 4_554 6_554
Br1 Mn1 Br1 85.48(6) 5_554 6_554
C2 N1 C2 111.7(10) 9 .
C2 N1 C1 111.2(6) 9 .
C2 N1 C1 111.2(6) . .
C2 N1 H1D 107.1 9 .
C2 N1 H1D 107.1 . .
C1 N1 H1D 108.2 . .
N1 C2 H2A 109.2 . .
N1 C2 H2B 109.9 . .
H2A C2 H2B 109.5 . .
N1 C2 H2C 109.3 . .
H2A C2 H2C 109.5 . .
H2B C2 H2C 109.5 . .

loop_
_geom_bond_atom_site_label_1
_geom_bond_atom_site_label_2
_geom_bond_distance
_geom_bond_site_symmetry_2
C1 N1 1.478(12) .
C1 H1A 0.9504 .
C1 H1B 0.9597 .
Mn2 Br2 2.4967(14) 3_565
Mn2 Br2 2.4968(14) .
Mn2 Br2 2.4968(14) 2_665
Mn2 Br3 2.544(3) .
Br1 Mn1 2.6978(17) .
Br1 Mn1 2.7009(16) 4
Mn1 Br1 2.6978(17) 2
Mn1 Br1 2.6978(17) 3
Mn1 Br1 2.7009(16) 4_554
Mn1 Br1 2.7009(16) 5_554
Mn1 Br1 2.7009(16) 6_554
N1 C2 1.476(9) 9
N1 C2 1.476(9) .
N1 H1D 0.9005 .
C2 H2A 0.9606 .
C2 H2B 0.9605 .
C2 H2C 0.9604 .
